data_4105835
loop_
_publ_author_name
'Olga Ekkert'
'Gerald Kehr'
'Roland Fr\"ohlich'
'Gerhard Erker'

_publ_section_title
;
 P-C Bond Activation Chemistry: Evidence for 1,1-Carboboration Reactions
 Proceeding with Phosphorus-Carbon Bond Cleavage
;
_journal_name_full 'Journal of the American Chemical Society'
_journal_page_first 4610
_journal_page_last 4616
_journal_paper_doi 10.1021/ja1110283
_journal_volume 133
_journal_year 2011
_chemical_formula_sum 'C35 H17 B F15 P'
_chemical_formula_weight 764.27
_chemical_name_systematic
; 
 ? 
;
_space_group_IT_number 2
_symmetry_cell_setting triclinic
_symmetry_space_group_name_Hall '-P 1'
_symmetry_space_group_name_H-M 'P -1'
_atom_sites_solution_hydrogens geom
_atom_sites_solution_primary direct
_atom_sites_solution_secondary difmap
_audit_creation_method SHELXL-97
_cell_angle_alpha 87.124(5)
_cell_angle_beta 89.616(4)
_cell_angle_gamma 70.239(3)
_cell_formula_units_Z 2
_cell_length_a 9.5993(5)
_cell_length_b 11.3438(8)
_cell_length_c 15.4280(15)
_cell_measurement_reflns_used 4888
_cell_measurement_temperature 223(2)
_cell_measurement_theta_max 68.25
_cell_measurement_theta_min 0.88
_cell_volume 1579.0(2)
_computing_cell_refinement 'Collect (Nonius B.V., 1998)'
_computing_data_collection 'Collect (Nonius B.V., 1998)'
_computing_data_reduction 'Denzo-SMN (Otwinowski & Minor, 1997)'
_computing_molecular_graphics 'XP (BrukerAXS, 2000)'
_computing_publication_material 'SHELXL-97 (Sheldrick, 1997)'
_computing_structure_refinement 'SHELXL-97 (Sheldrick, 1997)'
_computing_structure_solution 'SHELXS-97 (Sheldrick, 1990)'
_diffrn_ambient_temperature 223(2)
_diffrn_measured_fraction_theta_full 0.960
_diffrn_measured_fraction_theta_max 0.960
_diffrn_measurement_device_type 'Nonius KappaCCD APEXII'
_diffrn_measurement_method '\w and \f scans'
_diffrn_radiation_monochromator graphite
_diffrn_radiation_source 'fine-focus sealed tube'
_diffrn_radiation_type CuK\a
_diffrn_radiation_wavelength 1.54178
_diffrn_reflns_av_R_equivalents 0.070
_diffrn_reflns_av_sigmaI/netI 0.0353
_diffrn_reflns_limit_h_max 11
_diffrn_reflns_limit_h_min -10
_diffrn_reflns_limit_k_max 13
_diffrn_reflns_limit_k_min -12
_diffrn_reflns_limit_l_max 18
_diffrn_reflns_limit_l_min -18
_diffrn_reflns_number 23382
_diffrn_reflns_theta_full 67.19
_diffrn_reflns_theta_max 67.19
_diffrn_reflns_theta_min 4.90
_exptl_absorpt_coefficient_mu 1.843
_exptl_absorpt_correction_T_max 0.9818
_exptl_absorpt_correction_T_min 0.6079
_exptl_absorpt_correction_type multi-scan
_exptl_absorpt_process_details 'Denzo (Otwinowski, Borek, Majewski & Minor, 2003)'
_exptl_crystal_colour colourless
_exptl_crystal_density_diffrn 1.607
_exptl_crystal_description needle
_exptl_crystal_F_000 764
_exptl_crystal_size_max 0.30
_exptl_crystal_size_mid 0.07
_exptl_crystal_size_min 0.01
_refine_diff_density_max 0.250
_refine_diff_density_min -0.333
_refine_diff_density_rms 0.055
_refine_ls_extinction_method none
_refine_ls_goodness_of_fit_ref 1.064
_refine_ls_hydrogen_treatment constr
_refine_ls_matrix_type full
_refine_ls_number_parameters 470
_refine_ls_number_reflns 5445
_refine_ls_number_restraints 0
_refine_ls_restrained_S_all 1.064
_refine_ls_R_factor_all 0.0688
_refine_ls_R_factor_gt 0.0489
_refine_ls_shift/su_max 0.000
_refine_ls_shift/su_mean 0.000
_refine_ls_structure_factor_coef Fsqd
_refine_ls_weighting_details 'calc w=1/[\s^2^(Fo^2^)+(0.0372P)^2^+1.9787P] where P=(Fo^2^+2Fc^2^)/3'
_refine_ls_weighting_scheme calc
_refine_ls_wR_factor_gt 0.1088
_refine_ls_wR_factor_ref 0.1228
_reflns_number_gt 4230
_reflns_number_total 5445
_reflns_threshold_expression >2sigma(I)
_cod_data_source_file ja1110283_si_003.cif
_cod_data_source_block erk5626
_cod_database_code 4105835

loop_
_symmetry_equiv_pos_as_xyz
'x, y, z'
'-x, -y, -z'

loop_
_atom_site_label
_atom_site_type_symbol
_atom_site_fract_x
_atom_site_fract_y
_atom_site_fract_z
_atom_site_U_iso_or_equiv
_atom_site_adp_type
_atom_site_occupancy
_atom_site_symmetry_multiplicity
_atom_site_calc_flag
_atom_site_refinement_flags
P1 P 0.97798(8) 0.28292(7) 0.28638(4) 0.03243(18) Uani 1 1 d .
B1 B 1.1379(4) 0.3639(3) 0.2819(2) 0.0327(7) Uani 1 1 d .
C1 C 1.1094(3) 0.1867(3) 0.21278(17) 0.0338(6) Uani 1 1 d .
C2 C 1.2021(3) 0.2530(3) 0.21207(17) 0.0335(6) Uani 1 1 d .
C3 C 1.1086(3) 0.0747(3) 0.1656(2) 0.0433(7) Uani 1 1 d .
H3A H 1.1723 0.0666 0.1148 0.052 Uiso 1 1 calc R
H3B H 1.0078 0.0890 0.1447 0.052 Uiso 1 1 calc R
C4 C 1.1609(5) -0.0476(3) 0.2204(2) 0.0621(10) Uani 1 1 d .
H4A H 1.1041 -0.0369 0.2742 0.075 Uiso 1 1 calc R
H4B H 1.1404 -0.1128 0.1888 0.075 Uiso 1 1 calc R
C5 C 1.3235(5) -0.0908(4) 0.2429(3) 0.0791(13) Uani 1 1 d .
H5A H 1.3806 -0.1019 0.1900 0.119 Uiso 1 1 calc R
H5B H 1.3505 -0.1699 0.2767 0.119 Uiso 1 1 calc R
H5C H 1.3440 -0.0285 0.2766 0.119 Uiso 1 1 calc R
C11 C 0.9197(3) 0.2087(3) 0.37880(18) 0.0351(6) Uani 1 1 d .
C12 C 0.9486(3) 0.2342(3) 0.46259(19) 0.0425(7) Uani 1 1 d .
H12 H 1.0040 0.2868 0.4716 0.051 Uiso 1 1 calc R
C13 C 0.8956(4) 0.1817(3) 0.5329(2) 0.0525(9) Uani 1 1 d .
H13 H 0.9160 0.1981 0.5897 0.063 Uiso 1 1 calc R
C14 C 0.8129(4) 0.1055(3) 0.5196(2) 0.0579(10) Uani 1 1 d .
H14 H 0.7764 0.0710 0.5675 0.070 Uiso 1 1 calc R
C15 C 0.7836(4) 0.0797(4) 0.4374(2) 0.0567(9) Uani 1 1 d .
H15 H 0.7274 0.0275 0.4289 0.068 Uiso 1 1 calc R
C16 C 0.8368(4) 0.1305(3) 0.3668(2) 0.0468(8) Uani 1 1 d .
H16 H 0.8170 0.1124 0.3103 0.056 Uiso 1 1 calc R
C21 C 0.8100(3) 0.3684(3) 0.22601(18) 0.0365(7) Uani 1 1 d .
C22 C 0.6749(3) 0.4153(3) 0.2675(2) 0.0434(7) Uani 1 1 d .
H22 H 0.6685 0.3986 0.3274 0.052 Uiso 1 1 calc R
C23 C 0.5493(4) 0.4870(3) 0.2205(2) 0.0529(9) Uani 1 1 d .
H23 H 0.4584 0.5192 0.2490 0.063 Uiso 1 1 calc R
C24 C 0.5571(4) 0.5109(4) 0.1329(2) 0.0577(9) Uani 1 1 d .
H24 H 0.4716 0.5590 0.1014 0.069 Uiso 1 1 calc R
C25 C 0.6907(4) 0.4644(4) 0.0911(2) 0.0574(10) Uani 1 1 d .
H25 H 0.6958 0.4809 0.0311 0.069 Uiso 1 1 calc R
C26 C 0.8164(4) 0.3939(3) 0.13677(19) 0.0457(8) Uani 1 1 d .
H26 H 0.9070 0.3628 0.1078 0.055 Uiso 1 1 calc R
C31 C 1.3308(3) 0.2252(3) 0.15249(18) 0.0357(6) Uani 1 1 d .
C32 C 1.3123(3) 0.2322(3) 0.06327(19) 0.0443(8) Uani 1 1 d .
F32 F 1.1747(2) 0.2699(2) 0.02905(11) 0.0625(6) Uani 1 1 d .
C33 C 1.4286(4) 0.2049(4) 0.0070(2) 0.0541(9) Uani 1 1 d .
F33 F 1.4041(3) 0.2126(3) -0.07941(12) 0.0803(7) Uani 1 1 d .
C34 C 1.5705(4) 0.1699(4) 0.0389(2) 0.0535(9) Uani 1 1 d .
F34 F 1.6853(2) 0.1435(3) -0.01528(15) 0.0793(7) Uani 1 1 d .
C35 C 1.5938(3) 0.1635(3) 0.1265(2) 0.0440(8) Uani 1 1 d .
F35 F 1.73250(19) 0.1295(2) 0.15783(13) 0.0599(5) Uani 1 1 d .
C36 C 1.4756(3) 0.1905(3) 0.18195(19) 0.0381(7) Uani 1 1 d .
F36 F 1.50436(19) 0.18030(19) 0.26752(11) 0.0513(5) Uani 1 1 d .
C41 C 1.0587(3) 0.5068(3) 0.24199(18) 0.0347(6) Uani 1 1 d .
C42 C 1.1017(3) 0.5581(3) 0.16820(18) 0.0377(7) Uani 1 1 d .
F42 F 1.2213(2) 0.48833(18) 0.12392(11) 0.0518(5) Uani 1 1 d .
C43 C 1.0321(4) 0.6787(3) 0.1359(2) 0.0470(8) Uani 1 1 d .
F43 F 1.0826(2) 0.7229(2) 0.06384(13) 0.0645(6) Uani 1 1 d .
C44 C 0.9122(4) 0.7552(3) 0.1773(2) 0.0537(9) Uani 1 1 d .
F44 F 0.8428(3) 0.8729(2) 0.14708(17) 0.0825(7) Uani 1 1 d .
C45 C 0.8652(4) 0.7094(3) 0.2522(2) 0.0518(8) Uani 1 1 d .
F45 F 0.7487(3) 0.7845(2) 0.29534(18) 0.0856(8) Uani 1 1 d .
C46 C 0.9379(3) 0.5891(3) 0.2822(2) 0.0419(7) Uani 1 1 d .
F46 F 0.8906(2) 0.54959(18) 0.35796(12) 0.0571(5) Uani 1 1 d .
C51 C 1.2342(3) 0.3535(3) 0.37044(17) 0.0334(6) Uani 1 1 d .
C52 C 1.2958(3) 0.2416(3) 0.41887(18) 0.0344(6) Uani 1 1 d .
F52 F 1.2777(2) 0.13605(16) 0.39242(11) 0.0452(4) Uani 1 1 d .
C53 C 1.3746(3) 0.2293(3) 0.49527(19) 0.0383(7) Uani 1 1 d .
F53 F 1.4304(2) 0.11758(17) 0.53856(12) 0.0518(5) Uani 1 1 d .
C54 C 1.3946(3) 0.3332(3) 0.52758(18) 0.0404(7) Uani 1 1 d .
F54 F 1.4687(2) 0.32420(19) 0.60227(11) 0.0551(5) Uani 1 1 d .
C55 C 1.3366(3) 0.4461(3) 0.48244(19) 0.0375(7) Uani 1 1 d .
F55 F 1.3534(2) 0.54933(17) 0.51370(12) 0.0505(5) Uani 1 1 d .
C56 C 1.2618(3) 0.4540(3) 0.40518(18) 0.0357(6) Uani 1 1 d .
F56 F 1.2152(2) 0.56937(16) 0.36457(11) 0.0506(5) Uani 1 1 d .

loop_
_atom_site_aniso_label
_atom_site_aniso_U_11
_atom_site_aniso_U_22
_atom_site_aniso_U_33
_atom_site_aniso_U_23
_atom_site_aniso_U_13
_atom_site_aniso_U_12
P1 0.0316(4) 0.0383(4) 0.0286(4) -0.0010(3) 0.0026(3) -0.0135(3)
B1 0.0330(17) 0.0373(18) 0.0298(16) -0.0022(13) 0.0041(13) -0.0146(14)
C1 0.0302(14) 0.0410(17) 0.0288(14) -0.0015(12) 0.0015(11) -0.0103(13)
C2 0.0279(14) 0.0432(17) 0.0289(14) -0.0022(12) 0.0007(11) -0.0115(13)
C3 0.0382(17) 0.0489(19) 0.0453(18) -0.0123(14) 0.0031(14) -0.0168(15)
C4 0.086(3) 0.045(2) 0.061(2) -0.0088(17) 0.012(2) -0.028(2)
C5 0.087(3) 0.067(3) 0.059(2) -0.010(2) -0.010(2) 0.008(2)
C11 0.0320(15) 0.0381(16) 0.0328(15) 0.0017(12) 0.0030(12) -0.0090(13)
C12 0.0444(17) 0.0425(18) 0.0379(16) -0.0006(13) 0.0046(13) -0.0116(14)
C13 0.064(2) 0.046(2) 0.0377(17) 0.0026(14) 0.0135(16) -0.0059(17)
C14 0.060(2) 0.053(2) 0.052(2) 0.0129(17) 0.0218(17) -0.0106(18)
C15 0.051(2) 0.058(2) 0.066(2) 0.0114(18) 0.0094(17) -0.0256(18)
C16 0.0458(18) 0.054(2) 0.0437(18) 0.0061(15) -0.0014(14) -0.0220(16)
C21 0.0355(16) 0.0436(17) 0.0332(15) -0.0018(12) 0.0024(12) -0.0172(13)
C22 0.0375(17) 0.055(2) 0.0362(16) 0.0010(14) 0.0037(13) -0.0140(15)
C23 0.0349(17) 0.065(2) 0.053(2) 0.0023(17) 0.0024(15) -0.0099(16)
C24 0.0419(19) 0.071(3) 0.056(2) 0.0143(18) -0.0117(16) -0.0154(18)
C25 0.052(2) 0.081(3) 0.0368(18) 0.0129(17) -0.0046(15) -0.0213(19)
C26 0.0405(17) 0.060(2) 0.0358(16) 0.0042(14) 0.0041(13) -0.0164(15)
C31 0.0323(15) 0.0403(17) 0.0366(15) -0.0048(12) 0.0044(12) -0.0148(13)
C32 0.0391(17) 0.060(2) 0.0350(16) -0.0068(14) 0.0021(13) -0.0184(15)
F32 0.0436(11) 0.1046(17) 0.0351(10) -0.0024(10) -0.0024(8) -0.0197(11)
C33 0.056(2) 0.078(3) 0.0332(17) -0.0109(16) 0.0110(15) -0.0273(19)
F33 0.0735(15) 0.135(2) 0.0353(11) -0.0144(12) 0.0168(10) -0.0384(15)
C34 0.0450(19) 0.068(2) 0.053(2) -0.0199(17) 0.0232(16) -0.0253(17)
F34 0.0572(13) 0.120(2) 0.0691(14) -0.0363(14) 0.0365(11) -0.0374(13)
C35 0.0320(16) 0.0482(19) 0.055(2) -0.0155(15) 0.0058(14) -0.0155(14)
F35 0.0318(10) 0.0745(14) 0.0746(13) -0.0218(11) 0.0053(9) -0.0175(9)
C36 0.0398(17) 0.0383(17) 0.0386(16) -0.0077(13) 0.0020(13) -0.0159(14)
F36 0.0395(10) 0.0737(13) 0.0396(10) -0.0082(9) -0.0043(8) -0.0169(9)
C41 0.0367(16) 0.0368(16) 0.0342(15) -0.0010(12) -0.0006(12) -0.0170(13)
C42 0.0374(16) 0.0428(18) 0.0352(15) 0.0000(13) -0.0020(13) -0.0168(14)
F42 0.0525(11) 0.0546(12) 0.0470(10) 0.0033(8) 0.0146(9) -0.0176(9)
C43 0.0501(19) 0.052(2) 0.0448(18) 0.0111(15) -0.0060(15) -0.0263(17)
F43 0.0794(14) 0.0622(13) 0.0560(12) 0.0214(10) -0.0013(10) -0.0326(11)
C44 0.051(2) 0.0360(18) 0.071(2) 0.0110(16) -0.0101(18) -0.0111(16)
F44 0.0815(16) 0.0415(12) 0.1110(19) 0.0220(12) -0.0071(14) -0.0065(11)
C45 0.0467(19) 0.0390(19) 0.066(2) -0.0024(16) 0.0057(17) -0.0099(16)
F45 0.0727(15) 0.0501(13) 0.117(2) -0.0094(13) 0.0340(14) 0.0016(11)
C46 0.0400(17) 0.0425(19) 0.0449(18) -0.0011(14) 0.0060(14) -0.0162(14)
F46 0.0621(12) 0.0533(12) 0.0529(11) -0.0068(9) 0.0248(9) -0.0153(10)
C51 0.0317(15) 0.0374(16) 0.0327(15) -0.0042(12) 0.0049(12) -0.0136(13)
C52 0.0369(15) 0.0351(16) 0.0337(15) -0.0040(12) 0.0025(12) -0.0153(13)
F52 0.0566(11) 0.0371(10) 0.0453(10) -0.0001(8) -0.0072(8) -0.0205(8)
C53 0.0384(16) 0.0367(17) 0.0378(16) 0.0021(13) -0.0019(13) -0.0103(13)
F53 0.0593(11) 0.0432(11) 0.0494(10) 0.0081(8) -0.0136(9) -0.0139(9)
C54 0.0372(16) 0.0505(19) 0.0329(15) -0.0055(14) -0.0045(12) -0.0136(14)
F54 0.0585(12) 0.0634(13) 0.0424(10) -0.0027(9) -0.0175(9) -0.0191(10)
C55 0.0356(16) 0.0370(17) 0.0418(16) -0.0112(13) 0.0012(13) -0.0135(13)
F55 0.0558(11) 0.0436(11) 0.0536(11) -0.0135(8) -0.0097(9) -0.0171(9)
C56 0.0346(15) 0.0351(16) 0.0374(15) -0.0019(12) -0.0011(12) -0.0118(13)
F56 0.0664(12) 0.0360(10) 0.0508(10) 0.0009(8) -0.0158(9) -0.0193(9)

loop_
_atom_type_symbol
_atom_type_description
_atom_type_scat_dispersion_real
_atom_type_scat_dispersion_imag
_atom_type_scat_source
C C 0.0181 0.0091 'International Tables Vol C Tables 4.2.6.8 and 6.1.1.4'
H H 0.0000 0.0000 'International Tables Vol C Tables 4.2.6.8 and 6.1.1.4'
B B 0.0090 0.0039 'International Tables Vol C Tables 4.2.6.8 and 6.1.1.4'
F F 0.0727 0.0534 'International Tables Vol C Tables 4.2.6.8 and 6.1.1.4'
P P 0.2955 0.4335 'International Tables Vol C Tables 4.2.6.8 and 6.1.1.4'

loop_
_geom_angle_atom_site_label_1
_geom_angle_atom_site_label_2
_geom_angle_atom_site_label_3
_geom_angle
C11 P1 C1 118.99(14)
C11 P1 C21 105.45(13)
C1 P1 C21 108.33(13)
C11 P1 B1 128.00(13)
C1 P1 B1 77.79(13)
C21 P1 B1 115.24(14)
C11 P1 C2 135.91(12)
C1 P1 C2 34.53(12)
C21 P1 C2 116.12(11)
B1 P1 C2 43.34(11)
C41 B1 C51 114.3(2)
C41 B1 C2 117.2(2)
C51 B1 C2 117.7(2)
C41 B1 P1 106.23(19)
C51 B1 P1 117.2(2)
C2 B1 P1 78.78(17)
C2 C1 C3 132.8(3)
C2 C1 P1 96.1(2)
C3 C1 P1 131.0(2)
C1 C2 C31 121.6(3)
C1 C2 B1 107.1(2)
C31 C2 B1 131.1(2)
C1 C2 P1 49.37(15)
C31 C2 P1 169.5(2)
B1 C2 P1 57.89(14)
C1 C3 C4 114.0(3)
C1 C3 H3A 108.7
C4 C3 H3A 108.7
C1 C3 H3B 108.7
C4 C3 H3B 108.7
H3A C3 H3B 107.6
C5 C4 C3 113.3(3)
C5 C4 H4A 108.9
C3 C4 H4A 108.9
C5 C4 H4B 108.9
C3 C4 H4B 108.9
H4A C4 H4B 107.7
C4 C5 H5A 109.5
C4 C5 H5B 109.5
H5A C5 H5B 109.5
C4 C5 H5C 109.5
H5A C5 H5C 109.5
H5B C5 H5C 109.5
C12 C11 C16 119.2(3)
C12 C11 P1 120.6(2)
C16 C11 P1 120.1(2)
C13 C12 C11 119.9(3)
C13 C12 H12 120.1
C11 C12 H12 120.1
C14 C13 C12 120.0(3)
C14 C13 H13 120.0
C12 C13 H13 120.0
C15 C14 C13 120.7(3)
C15 C14 H14 119.6
C13 C14 H14 119.6
C14 C15 C16 119.8(3)
C14 C15 H15 120.1
C16 C15 H15 120.1
C15 C16 C11 120.4(3)
C15 C16 H16 119.8
C11 C16 H16 119.8
C22 C21 C26 118.9(3)
C22 C21 P1 121.2(2)
C26 C21 P1 119.8(2)
C23 C22 C21 120.1(3)
C23 C22 H22 119.9
C21 C22 H22 119.9
C24 C23 C22 120.4(3)
C24 C23 H23 119.8
C22 C23 H23 119.8
C23 C24 C25 119.9(3)
C23 C24 H24 120.0
C25 C24 H24 120.0
C26 C25 C24 120.4(3)
C26 C25 H25 119.8
C24 C25 H25 119.8
C25 C26 C21 120.3(3)
C25 C26 H26 119.9
C21 C26 H26 119.9
C36 C31 C32 115.6(3)
C36 C31 C2 122.8(3)
C32 C31 C2 121.6(3)
F32 C32 C33 117.6(3)
F32 C32 C31 119.5(3)
C33 C32 C31 122.9(3)
F33 C33 C32 120.3(3)
F33 C33 C34 120.0(3)
C32 C33 C34 119.6(3)
F34 C34 C35 120.2(3)
F34 C34 C33 120.4(3)
C35 C34 C33 119.5(3)
F35 C35 C34 119.5(3)
F35 C35 C36 120.5(3)
C34 C35 C36 120.0(3)
F36 C36 C35 117.8(3)
F36 C36 C31 119.8(3)
C35 C36 C31 122.4(3)
C42 C41 C46 113.6(3)
C42 C41 B1 125.4(3)
C46 C41 B1 120.9(2)
F42 C42 C43 116.4(3)
F42 C42 C41 119.6(3)
C43 C42 C41 124.0(3)
F43 C43 C44 119.5(3)
F43 C43 C42 120.5(3)
C44 C43 C42 119.9(3)
F44 C44 C43 121.0(3)
F44 C44 C45 120.4(3)
C43 C44 C45 118.6(3)
F45 C45 C46 120.8(3)
F45 C45 C44 119.6(3)
C46 C45 C44 119.6(3)
F46 C46 C45 117.4(3)
F46 C46 C41 118.4(3)
C45 C46 C41 124.2(3)
C52 C51 C56 113.4(3)
C52 C51 B1 122.5(3)
C56 C51 B1 124.1(3)
F52 C52 C53 115.9(3)
F52 C52 C51 119.7(2)
C53 C52 C51 124.4(3)
F53 C53 C54 119.8(3)
F53 C53 C52 120.8(3)
C54 C53 C52 119.4(3)
F54 C54 C55 120.6(3)
F54 C54 C53 120.6(3)
C55 C54 C53 118.8(3)
F55 C55 C54 119.7(3)
F55 C55 C56 120.3(3)
C54 C55 C56 120.1(3)
F56 C56 C55 114.7(3)
F56 C56 C51 121.4(2)
C55 C56 C51 123.9(3)

loop_
_geom_bond_atom_site_label_1
_geom_bond_atom_site_label_2
_geom_bond_distance
P1 C11 1.801(3)
P1 C1 1.802(3)
P1 C21 1.811(3)
P1 B1 2.038(3)
P1 C2 2.360(3)
B1 C41 1.630(4)
B1 C51 1.631(4)
B1 C2 1.651(4)
C1 C2 1.345(4)
C1 C3 1.497(4)
C2 C31 1.491(4)
C3 C4 1.519(5)
C3 H3A 0.9800
C3 H3B 0.9800
C4 C5 1.506(6)
C4 H4A 0.9800
C4 H4B 0.9800
C5 H5A 0.9700
C5 H5B 0.9700
C5 H5C 0.9700
C11 C12 1.389(4)
C11 C16 1.396(4)
C12 C13 1.387(4)
C12 H12 0.9400
C13 C14 1.380(5)
C13 H13 0.9400
C14 C15 1.368(5)
C14 H14 0.9400
C15 C16 1.381(5)
C15 H15 0.9400
C16 H16 0.9400
C21 C22 1.389(4)
C21 C26 1.398(4)
C22 C23 1.389(4)
C22 H22 0.9400
C23 C24 1.372(5)
C23 H23 0.9400
C24 C25 1.380(5)
C24 H24 0.9400
C25 C26 1.376(5)
C25 H25 0.9400
C26 H26 0.9400
C31 C36 1.383(4)
C31 C32 1.384(4)
C32 F32 1.346(4)
C32 C33 1.370(4)
C33 F33 1.348(4)
C33 C34 1.371(5)
C34 F34 1.339(4)
C34 C35 1.366(5)
C35 F35 1.341(4)
C35 C36 1.376(4)
C36 F36 1.342(3)
C41 C42 1.376(4)
C41 C46 1.385(4)
C42 F42 1.357(3)
C42 C43 1.372(4)
C43 F43 1.351(4)
C43 C44 1.362(5)
C44 F44 1.336(4)
C44 C45 1.378(5)
C45 F45 1.350(4)
C45 C46 1.364(5)
C46 F46 1.360(3)
C51 C52 1.387(4)
C51 C56 1.387(4)
C52 F52 1.349(3)
C52 C53 1.380(4)
C53 F53 1.342(3)
C53 C54 1.373(4)
C54 F54 1.339(3)
C54 C55 1.367(4)
C55 F55 1.347(3)
C55 C56 1.379(4)
C56 F56 1.353(3)

loop_
_geom_torsion_atom_site_label_1
_geom_torsion_atom_site_label_2
_geom_torsion_atom_site_label_3
_geom_torsion_atom_site_label_4
_geom_torsion
C11 P1 B1 C41 -124.7(2)
C1 P1 B1 C41 117.9(2)
C21 P1 B1 C41 13.2(2)
C2 P1 B1 C41 115.3(2)
C11 P1 B1 C51 4.5(3)
C1 P1 B1 C51 -112.9(2)
C21 P1 B1 C51 142.4(2)
C2 P1 B1 C51 -115.5(3)
C11 P1 B1 C2 120.01(18)
C1 P1 B1 C2 2.60(15)
C21 P1 B1 C2 -102.10(17)
C11 P1 C1 C2 -130.04(19)
C21 P1 C1 C2 109.7(2)
B1 P1 C1 C2 -3.15(19)
C11 P1 C1 C3 52.7(3)
C21 P1 C1 C3 -67.6(3)
B1 P1 C1 C3 179.6(3)
C2 P1 C1 C3 -177.3(4)
C3 C1 C2 C31 3.9(5)
P1 C1 C2 C31 -173.3(2)
C3 C1 C2 B1 -178.8(3)
P1 C1 C2 B1 4.0(2)
C3 C1 C2 P1 177.2(4)
C41 B1 C2 C1 -106.2(3)
C51 B1 C2 C1 111.4(3)
P1 B1 C2 C1 -3.6(2)
C41 B1 C2 C31 70.7(4)
C51 B1 C2 C31 -71.7(4)
P1 B1 C2 C31 173.3(3)
C41 B1 C2 P1 -102.6(2)
C51 B1 C2 P1 115.0(3)
C11 P1 C2 C1 74.3(2)
C21 P1 C2 C1 -84.6(2)
B1 P1 C2 C1 175.5(3)
C11 P1 C2 C31 107.4(12)
C1 P1 C2 C31 33.2(11)
C21 P1 C2 C31 -51.4(12)
B1 P1 C2 C31 -151.3(12)
C11 P1 C2 B1 -101.3(2)
C1 P1 C2 B1 -175.5(3)
C21 P1 C2 B1 99.93(19)
C2 C1 C3 C4 102.3(4)
P1 C1 C3 C4 -81.3(4)
C1 C3 C4 C5 -68.7(4)
C1 P1 C11 C12 117.6(2)
C21 P1 C11 C12 -120.7(2)
B1 P1 C11 C12 20.4(3)
C2 P1 C11 C12 79.0(3)
C1 P1 C11 C16 -66.3(3)
C21 P1 C11 C16 55.5(3)
B1 P1 C11 C16 -163.5(2)
C2 P1 C11 C16 -104.9(3)
C16 C11 C12 C13 0.2(4)
P1 C11 C12 C13 176.3(2)
C11 C12 C13 C14 -0.7(5)
C12 C13 C14 C15 0.7(5)
C13 C14 C15 C16 -0.2(5)
C14 C15 C16 C11 -0.3(5)
C12 C11 C16 C15 0.3(5)
P1 C11 C16 C15 -175.9(3)
C11 P1 C21 C22 29.3(3)
C1 P1 C21 C22 157.7(3)
B1 P1 C21 C22 -117.5(3)
C2 P1 C21 C22 -165.9(2)
C11 P1 C21 C26 -154.2(3)
C1 P1 C21 C26 -25.8(3)
B1 P1 C21 C26 59.0(3)
C2 P1 C21 C26 10.6(3)
C26 C21 C22 C23 -0.4(5)
P1 C21 C22 C23 176.1(3)
C21 C22 C23 C24 0.6(6)
C22 C23 C24 C25 -0.4(6)
C23 C24 C25 C26 0.0(6)
C24 C25 C26 C21 0.2(6)
C22 C21 C26 C25 0.0(5)
P1 C21 C26 C25 -176.6(3)
C1 C2 C31 C36 -119.8(3)
B1 C2 C31 C36 63.7(4)
P1 C2 C31 C36 -149.0(10)
C1 C2 C31 C32 59.9(4)
B1 C2 C31 C32 -116.6(4)
P1 C2 C31 C32 30.7(13)
C36 C31 C32 F32 -177.4(3)
C2 C31 C32 F32 2.8(5)
C36 C31 C32 C33 0.9(5)
C2 C31 C32 C33 -178.8(3)
F32 C32 C33 F33 -2.0(5)
C31 C32 C33 F33 179.6(3)
F32 C32 C33 C34 177.9(3)
C31 C32 C33 C34 -0.5(6)
F33 C33 C34 F34 0.2(6)
C32 C33 C34 F34 -179.7(3)
F33 C33 C34 C35 179.5(3)
C32 C33 C34 C35 -0.4(6)
F34 C34 C35 F35 -0.5(5)
C33 C34 C35 F35 -179.9(3)
F34 C34 C35 C36 -179.9(3)
C33 C34 C35 C36 0.8(5)
F35 C35 C36 F36 -0.7(4)
C34 C35 C36 F36 178.6(3)
F35 C35 C36 C31 -179.6(3)
C34 C35 C36 C31 -0.3(5)
C32 C31 C36 F36 -179.5(3)
C2 C31 C36 F36 0.3(4)
C32 C31 C36 C35 -0.6(5)
C2 C31 C36 C35 179.2(3)
C51 B1 C41 C42 107.3(3)
C2 B1 C41 C42 -36.3(4)
P1 B1 C41 C42 -121.8(3)
C51 B1 C41 C46 -72.3(3)
C2 B1 C41 C46 144.0(3)
P1 B1 C41 C46 58.5(3)
C46 C41 C42 F42 178.2(3)
B1 C41 C42 F42 -1.5(4)
C46 C41 C42 C43 -0.6(4)
B1 C41 C42 C43 179.7(3)
F42 C42 C43 F43 0.0(4)
C41 C42 C43 F43 178.9(3)
F42 C42 C43 C44 -179.2(3)
C41 C42 C43 C44 -0.3(5)
F43 C43 C44 F44 0.8(5)
C42 C43 C44 F44 -180.0(3)
F43 C43 C44 C45 -178.1(3)
C42 C43 C44 C45 1.1(5)
F44 C44 C45 F45 -0.4(5)
C43 C44 C45 F45 178.5(3)
F44 C44 C45 C46 -179.7(3)
C43 C44 C45 C46 -0.8(5)
F45 C45 C46 F46 -1.6(5)
C44 C45 C46 F46 177.7(3)
F45 C45 C46 C41 -179.5(3)
C44 C45 C46 C41 -0.3(5)
C42 C41 C46 F46 -177.0(3)
B1 C41 C46 F46 2.7(4)
C42 C41 C46 C45 0.9(5)
B1 C41 C46 C45 -179.3(3)
C41 B1 C51 C52 172.7(2)
C2 B1 C51 C52 -43.9(4)
P1 B1 C51 C52 47.4(3)
C41 B1 C51 C56 -6.7(4)
C2 B1 C51 C56 136.7(3)
P1 B1 C51 C56 -132.0(3)
C56 C51 C52 F52 -179.9(2)
B1 C51 C52 F52 0.6(4)
C56 C51 C52 C53 1.3(4)
B1 C51 C52 C53 -178.2(3)
F52 C52 C53 F53 0.9(4)
C51 C52 C53 F53 179.8(3)
F52 C52 C53 C54 -178.4(3)
C51 C52 C53 C54 0.5(5)
F53 C53 C54 F54 -0.4(4)
C52 C53 C54 F54 179.0(3)
F53 C53 C54 C55 -179.9(3)
C52 C53 C54 C55 -0.6(4)
F54 C54 C55 F55 -0.4(4)
C53 C54 C55 F55 179.1(3)
F54 C54 C55 C56 179.4(3)
C53 C54 C55 C56 -1.1(4)
F55 C55 C56 F56 2.6(4)
C54 C55 C56 F56 -177.2(3)
F55 C55 C56 C51 -177.2(3)
C54 C55 C56 C51 3.1(5)
C52 C51 C56 F56 177.3(2)
B1 C51 C56 F56 -3.3(4)
C52 C51 C56 C55 -3.0(4)
B1 C51 C56 C55 176.4(3)
